data_4504483
loop_
_publ_author_name
'Zhao, Zhi-Feng'
'Zhou, Bai-Bin'
'Su, Zhan-Hua'
'Zhang, Xu'
'Li, Guang-Hua'

_publ_section_title
;
 Synthesis and Characterization of New Open-Framework Iron(II) Phosphate
 with 1D Tube and Double Layer Structure, NaFe2(PO4)(HPO4)
;
_journal_issue 3
_journal_name_full 'Crystal Growth &amp; Design'
_journal_page_first 632
_journal_paper_doi 10.1021/cg050142a
_journal_volume 6
_journal_year 2006
_chemical_formula_moiety 'H Fe2 Na O8 P2'
_chemical_formula_sum 'Fe2 H Na O8 P2'
_chemical_formula_weight 325.64
_chemical_melting_point ?
_chemical_name_systematic
; 
 ? 
;
_space_group_IT_number 2
_symmetry_cell_setting triclinic
_symmetry_space_group_name_Hall '-P 1'
_symmetry_space_group_name_H-M 'P -1'
_atom_sites_solution_hydrogens geom
_atom_sites_solution_primary direct
_atom_sites_solution_secondary difmap
_audit_creation_method SHELXL-97
_cell_angle_alpha 96.93(3)
_cell_angle_beta 100.45(3)
_cell_angle_gamma 105.75(3)
_cell_formula_units_Z 2
_cell_length_a 5.1200(10)
_cell_length_b 8.6232(17)
_cell_length_c 8.7958(18)
_cell_measurement_temperature 293(2)
_cell_volume 361.59(15)
_computing_cell_refinement Process-auto
_computing_data_collection Process-auto
_computing_data_reduction Process-auto
_computing_structure_refinement 'SHELXL-97 (Sheldrick, 1997)'
_computing_structure_solution 'SHELXS-97 (Sheldrick, 1990)'
_diffrn_ambient_temperature 293(2)
_diffrn_detector_area_resol_mean 10.0
_diffrn_measured_fraction_theta_full 0.966
_diffrn_measured_fraction_theta_max 0.966
_diffrn_measurement_device_type 'Rigaku RAXIS-RAPID'
_diffrn_measurement_method omega-scan
_diffrn_radiation_monochromator graphite
_diffrn_radiation_source 'fine-focus sealed tube'
_diffrn_radiation_type MoK\a
_diffrn_radiation_wavelength 0.71073
_diffrn_reflns_av_R_equivalents 0.0176
_diffrn_reflns_av_sigmaI/netI 0.0223
_diffrn_reflns_limit_h_max 6
_diffrn_reflns_limit_h_min -6
_diffrn_reflns_limit_k_max 11
_diffrn_reflns_limit_k_min -11
_diffrn_reflns_limit_l_max 11
_diffrn_reflns_limit_l_min -11
_diffrn_reflns_number 3512
_diffrn_reflns_theta_full 27.45
_diffrn_reflns_theta_max 27.45
_diffrn_reflns_theta_min 4.23
_diffrn_standards_decay_% 0
_diffrn_standards_interval_count 0
_diffrn_standards_interval_time 0
_diffrn_standards_number 0
_exptl_absorpt_coefficient_mu 4.523
_exptl_absorpt_correction_type none
_exptl_crystal_colour colourless
_exptl_crystal_density_diffrn 2.991
_exptl_crystal_density_meas ?
_exptl_crystal_density_method 'not measured'
_exptl_crystal_description block
_exptl_crystal_F_000 316
_exptl_crystal_size_max 0.27
_exptl_crystal_size_mid 0.19
_exptl_crystal_size_min 0.12
_refine_diff_density_max 0.710
_refine_diff_density_min -0.836
_refine_diff_density_rms 0.157
_refine_ls_extinction_coef 0.043(4)
_refine_ls_extinction_expression Fc^*^=kFc[1+0.001xFc^2^\l^3^/sin(2\q)]^-1/4^
_refine_ls_extinction_method SHELXL
_refine_ls_goodness_of_fit_ref 1.107
_refine_ls_hydrogen_treatment mixed
_refine_ls_matrix_type full
_refine_ls_number_parameters 119
_refine_ls_number_reflns 1599
_refine_ls_number_restraints 0
_refine_ls_restrained_S_all 1.107
_refine_ls_R_factor_all 0.0393
_refine_ls_R_factor_gt 0.0365
_refine_ls_shift/su_max 0.000
_refine_ls_shift/su_mean 0.000
_refine_ls_structure_factor_coef Fsqd
_refine_ls_weighting_details 'calc w=1/[\s^2^(Fo^2^)+(0.0381P)^2^+2.5622P] where P=(Fo^2^+2Fc^2^)/3'
_refine_ls_weighting_scheme calc
_refine_ls_wR_factor_gt 0.0950
_refine_ls_wR_factor_ref 0.0967
_reflns_number_gt 1462
_reflns_number_total 1599
_reflns_threshold_expression >2sigma(I)
_cod_data_source_file cg050142asi20050412_023601.cif
_cod_data_source_block sad
_cod_depositor_comments
;
The following automatic conversions were performed:

'_chemical_melting_point' value 'not measured' was changed to '?' -
the value is undefined or not given.

'_symmetry_cell_setting' value
'Triclinic' changed to 'triclinic' according to
/home/saulius/struct/CIF-dictionaries/cif_core.dic dictionary named
'cif_core.dic' version 2.4.1 from 2010-06-29.

Automatic conversion script
Id: cif_fix_values 1715 2011-07-08 13:25:40Z adriana 

The following automatic conversions were performed:

'_exptl_crystal_density_meas' value 'none' was changed to '?' - the
value is perceived as not measured.

Automatic conversion script
Id: cif_fix_values 3008 2015-01-20 13:52:24Z robertas 
;
_cod_original_cell_volume 361.58(12)
_cod_original_sg_symbol_H-M P-1
_cod_original_formula_sum 'H Fe2 Na O8 P2'
_cod_database_code 4504483

loop_
_symmetry_equiv_pos_as_xyz
'x, y, z'
'-x, -y, -z'

loop_
_atom_site_label
_atom_site_type_symbol
_atom_site_fract_x
_atom_site_fract_y
_atom_site_fract_z
_atom_site_U_iso_or_equiv
_atom_site_adp_type
_atom_site_occupancy
_atom_site_symmetry_multiplicity
_atom_site_calc_flag
Fe1 Fe 0.22131(11) 0.11202(7) 0.25961(6) 0.0075(2) Uani 1 1 d
Fe2 Fe -0.33047(11) 0.38259(7) 0.10692(6) 0.0074(2) Uani 1 1 d
P1 P -0.1609(2) 0.24432(15) 0.41852(14) 0.0172(3) Uani 1 1 d
P2 P 0.0912(2) 0.25033(14) -0.06028(14) 0.0165(3) Uani 1 1 d
Na1 Na 1.4092(5) 0.1865(3) -0.3114(3) 0.0282(5) Uani 1 1 d
O1 O 0.1055(7) 0.1957(5) 0.4456(4) 0.0237(7) Uani 1 1 d
O2 O 0.2723(7) 0.2595(4) 0.1065(4) 0.0215(7) Uani 1 1 d
O3 O 0.5864(7) 0.0953(4) 0.3487(4) 0.0241(8) Uani 1 1 d
O4 O -0.0573(7) -0.0887(4) 0.1640(4) 0.0245(8) Uani 1 1 d
O5 O -0.1405(8) 0.3796(4) 0.3201(4) 0.0253(8) Uani 1 1 d
O6 O -0.1890(8) 0.2738(5) -0.0497(4) 0.0260(8) Uani 1 1 d
O7 O -0.2749(8) 0.6155(4) 0.1272(4) 0.0235(7) Uani 1 1 d
O8 O -0.2058(8) 0.3152(5) 0.5824(4) 0.0242(8) Uani 1 1 d
H8 H -0.1685 0.2589 0.6470 0.080 Uiso 1 1 calc

loop_
_atom_site_aniso_label
_atom_site_aniso_U_11
_atom_site_aniso_U_22
_atom_site_aniso_U_33
_atom_site_aniso_U_23
_atom_site_aniso_U_13
_atom_site_aniso_U_12
Fe1 0.0060(3) 0.0070(3) 0.0082(3) 0.0011(2) 0.0008(2) 0.0006(2)
Fe2 0.0071(3) 0.0065(3) 0.0084(3) 0.0016(2) 0.0023(2) 0.0011(2)
P1 0.0163(6) 0.0179(6) 0.0165(6) 0.0022(4) 0.0023(4) 0.0048(4)
P2 0.0161(6) 0.0161(6) 0.0165(6) 0.0024(4) 0.0032(4) 0.0044(4)
Na1 0.0294(11) 0.0296(11) 0.0277(11) 0.0057(9) 0.0106(9) 0.0094(9)
O1 0.0225(18) 0.0289(18) 0.0201(17) 0.0030(14) 0.0045(14) 0.0092(15)
O2 0.0183(17) 0.0221(17) 0.0225(17) 0.0056(14) 0.0034(13) 0.0037(13)
O3 0.0209(17) 0.0215(17) 0.0285(19) 0.0023(14) 0.0020(14) 0.0070(14)
O4 0.0223(18) 0.0212(17) 0.0277(19) -0.0001(14) 0.0070(14) 0.0038(14)
O5 0.0293(19) 0.0210(17) 0.0216(18) 0.0042(14) 0.0010(14) 0.0041(15)
O6 0.0243(18) 0.032(2) 0.0207(17) 0.0002(15) 0.0026(14) 0.0097(16)
O7 0.0270(19) 0.0201(17) 0.0227(18) 0.0022(14) 0.0071(14) 0.0058(14)
O8 0.0252(18) 0.0270(18) 0.0196(17) 0.0035(14) 0.0046(14) 0.0069(15)

loop_
_atom_type_symbol
_atom_type_description
_atom_type_scat_dispersion_real
_atom_type_scat_dispersion_imag
_atom_type_scat_source
O O 0.0106 0.0060 'International Tables Vol C Tables 4.2.6.8 and 6.1.1.4'
H H 0.0000 0.0000 'International Tables Vol C Tables 4.2.6.8 and 6.1.1.4'
Na Na 0.0362 0.0249 'International Tables Vol C Tables 4.2.6.8 and 6.1.1.4'
P P 0.1023 0.0942 'International Tables Vol C Tables 4.2.6.8 and 6.1.1.4'
Fe Fe 0.3463 0.8444 'International Tables Vol C Tables 4.2.6.8 and 6.1.1.4'

loop_
_geom_angle_atom_site_label_1
_geom_angle_atom_site_label_2
_geom_angle_atom_site_label_3
_geom_angle
_geom_angle_site_symmetry_1
_geom_angle_site_symmetry_3
O4 Fe1 O3 115.97(16) . .
O4 Fe1 O1 106.04(16) . .
O3 Fe1 O1 102.60(16) . .
O4 Fe1 O2 110.17(16) . .
O3 Fe1 O2 106.91(15) . .
O1 Fe1 O2 115.24(15) . .
O6 Fe2 O7 119.67(16) . .
O6 Fe2 O5 111.73(16) . .
O7 Fe2 O5 98.37(16) . .
O6 Fe2 O2 112.08(16) . 1_455
O7 Fe2 O2 111.48(15) . 1_455
O5 Fe2 O2 101.08(15) . 1_455
O1 P1 O3 111.0(2) . 1_455
O1 P1 O5 111.3(2) . .
O3 P1 O5 112.6(2) 1_455 .
O1 P1 O8 108.8(2) . .
O3 P1 O8 105.9(2) 1_455 .
O5 P1 O8 107.0(2) . .
O4 P2 O6 111.5(2) 2 .
O4 P2 O7 106.6(2) 2 2_565
O6 P2 O7 113.8(2) . 2_565
O4 P2 O2 109.6(2) 2 .
O6 P2 O2 111.4(2) . .
O7 P2 O2 103.5(2) 2_565 .
O4 P2 Na1 52.00(15) 2 1_455
O6 P2 Na1 138.91(16) . 1_455
O7 P2 Na1 55.58(15) 2_565 1_455
O2 P2 Na1 109.71(15) . 1_455
O8 Na1 O3 101.60(15) 1_754 2_755
O8 Na1 O1 87.63(14) 1_754 1_654
O3 Na1 O1 102.41(15) 2_755 1_654
O8 Na1 O4 170.49(16) 1_754 2_655
O3 Na1 O4 83.82(14) 2_755 2_655
O1 Na1 O4 98.92(15) 1_654 2_655
O8 Na1 O7 113.38(15) 1_754 2_665
O3 Na1 O7 139.71(15) 2_755 2_665
O1 Na1 O7 98.50(14) 1_654 2_665
O4 Na1 O7 59.01(13) 2_655 2_665
O8 Na1 O6 80.79(14) 1_754 1_755
O3 Na1 O6 93.25(14) 2_755 1_755
O1 Na1 O6 162.15(16) 1_654 1_755
O4 Na1 O6 91.16(14) 2_655 1_755
O7 Na1 O6 74.09(13) 2_665 1_755
O8 Na1 P2 142.08(13) 1_754 1_655
O3 Na1 P2 110.70(12) 2_755 1_655
O1 Na1 P2 103.77(11) 1_654 1_655
O4 Na1 P2 29.47(9) 2_655 1_655
O7 Na1 P2 29.98(9) 2_665 1_655
O6 Na1 P2 78.12(10) 1_755 1_655
P1 O1 Fe1 117.4(2) . .
P1 O1 Na1 130.3(2) . 1_456
Fe1 O1 Na1 112.17(17) . 1_456
P2 O2 Fe1 130.8(2) . .
P2 O2 Fe2 107.16(19) . 1_655
Fe1 O2 Fe2 116.40(17) . 1_655
P1 O3 Fe1 123.0(2) 1_655 .
P1 O3 Na1 125.6(2) 1_655 2_755
Fe1 O3 Na1 111.25(17) . 2_755
P2 O4 Fe1 140.0(2) 2 .
P2 O4 Na1 98.54(18) 2 2_655
Fe1 O4 Na1 115.78(18) . 2_655
P1 O5 Fe2 132.3(2) . .
P2 O6 Fe2 135.4(2) . .
P2 O6 Na1 118.0(2) . 1_355
Fe2 O6 Na1 105.94(16) . 1_355
P2 O7 Fe2 132.6(2) 2_565 .
P2 O7 Na1 94.44(17) 2_565 2_665
Fe2 O7 Na1 132.13(18) . 2_665
P1 O8 Na1 123.0(2) . 1_356
P1 O8 H8 109.5 . .
Na1 O8 H8 66.2 1_356 .

loop_
_geom_bond_atom_site_label_1
_geom_bond_atom_site_label_2
_geom_bond_distance
_geom_bond_site_symmetry_2
Fe1 O4 1.900(4) .
Fe1 O3 1.942(4) .
Fe1 O1 1.962(4) .
Fe1 O2 1.965(4) .
Fe2 O6 1.929(4) .
Fe2 O7 1.932(4) .
Fe2 O5 1.956(4) .
Fe2 O2 2.022(4) 1_455
P1 O1 1.520(4) .
P1 O3 1.524(4) 1_455
P1 O5 1.527(4) .
P1 O8 1.578(4) .
P2 O4 1.520(4) 2
P2 O6 1.520(4) .
P2 O7 1.531(4) 2_565
P2 O2 1.567(4) .
P2 Na1 3.055(3) 1_455
Na1 O8 2.391(4) 1_754
Na1 O3 2.419(4) 2_755
Na1 O1 2.428(4) 1_654
Na1 O4 2.434(4) 2_655
Na1 O7 2.528(4) 2_665
Na1 O6 2.669(4) 1_755
Na1 P2 3.055(3) 1_655
O1 Na1 2.428(4) 1_456
O2 Fe2 2.022(3) 1_655
O3 P1 1.524(4) 1_655
O3 Na1 2.419(4) 2_755
O4 P2 1.520(4) 2
O4 Na1 2.434(4) 2_655
O6 Na1 2.669(4) 1_355
O7 P2 1.531(4) 2_565
O7 Na1 2.528(4) 2_665
O8 Na1 2.391(4) 1_356
O8 H8 0.8200 .

loop_
_geom_hbond_atom_site_label_D
_geom_hbond_atom_site_label_H
_geom_hbond_atom_site_label_A
_geom_hbond_distance_DH
_geom_hbond_distance_HA
_geom_hbond_distance_DA
_geom_hbond_angle_DHA
_geom_hbond_site_symmetry_A
O8 H8 O7 0.82 2.60 3.081(5) 118.5 2_566
O8 H8 O4 0.82 2.66 3.463(5) 167.5 2_556
